data_4309743
loop_
_publ_author_name
'Sim\'eon Ponou'
'No\'emi M\"uller'
'Thomas F. F\"assler'
'Ulrich H\"aussermann'

_publ_contact_author_address
;  Anorganisch-chemisches Institut der Technischen Universitaet Muenchen,
   Lichtenbergstrasse 4,
   85747 Garching, Germany
;
_publ_contact_author_email Thomas.Faessler@lrz.tu-muenchen.de
_publ_contact_author_fax '+49-(0) 89 289 13186'
_publ_contact_author_name 'T. F. Faessler'
_publ_contact_author_phone '+49-(0) 89 289 13131'
_publ_section_title
;
KBi2-xPbx (0 < x <= 1): A Zintl Phase Evolving from a Distortion of the
Cubic Laves-Phase Structure
;
_journal_name_full 'Inorganic Chemistry'
_journal_page_first 7423
_journal_page_last 7430
_journal_paper_doi 10.1021/ic050603h
_journal_volume 44
_journal_year 2005
_chemical_formula_sum 'Bi K Pb'
_chemical_formula_weight 455.27
_chemical_name_systematic
; 
 ?
;
_space_group_IT_number 216
_symmetry_cell_setting cubic
_symmetry_space_group_name_Hall 'F -4 2 3'
_symmetry_space_group_name_H-M 'F -4 3 m'
_atom_sites_solution_primary direct
_atom_sites_solution_secondary difmap
_audit_creation_method SHELXL-97
_cell_angle_alpha 90.00
_cell_angle_beta 90.00
_cell_angle_gamma 90.00
_cell_formula_units_Z 8
_cell_length_a 9.5719(11)
_cell_length_b 9.5719(11)
_cell_length_c 9.5719(11)
_cell_measurement_reflns_used 230
_cell_measurement_temperature 293(2)
_cell_measurement_theta_max 34.77
_cell_measurement_theta_min 3.69
_cell_volume 876.99(17)
_computing_cell_refinement 'Siemens SAINT'
_computing_data_collection 'Siemens SMART'
_computing_data_reduction 'Siemens SAINT'
_computing_structure_refinement 'SHELXL-97 (Sheldrick, 1997)'
_computing_structure_solution 'SHELXS-97 (Sheldrick, 1990)'
_diffrn_ambient_temperature 293(2)
_diffrn_measured_fraction_theta_full 1.000
_diffrn_measured_fraction_theta_max 1.000
_diffrn_measurement_device_type 'Siemens SMART'
_diffrn_measurement_method '\w scans'
_diffrn_radiation_monochromator graphite
_diffrn_radiation_source 'fine-focus sealed tube'
_diffrn_radiation_type MoK\a
_diffrn_radiation_wavelength 0.71073
_diffrn_reflns_av_R_equivalents 0.2017
_diffrn_reflns_av_sigmaI/netI 0.0999
_diffrn_reflns_limit_h_max 14
_diffrn_reflns_limit_h_min -15
_diffrn_reflns_limit_k_max 14
_diffrn_reflns_limit_k_min -14
_diffrn_reflns_limit_l_max 12
_diffrn_reflns_limit_l_min -14
_diffrn_reflns_number 2491
_diffrn_reflns_theta_full 34.77
_diffrn_reflns_theta_max 34.77
_diffrn_reflns_theta_min 3.69
_diffrn_standards_decay_% 0
_diffrn_standards_number 'none (area detector data)'
_exptl_absorpt_coefficient_mu 79.134
_exptl_absorpt_correction_type empirical
_exptl_crystal_colour 'grey mettalic'
_exptl_crystal_density_diffrn 6.896
_exptl_crystal_density_method 'not measured'
_exptl_crystal_description polyhedral
_exptl_crystal_F_000 1472
_exptl_crystal_size_max 0.20
_exptl_crystal_size_mid 0.13
_exptl_crystal_size_min 0.08
_refine_diff_density_max 2.129
_refine_diff_density_min -3.189
_refine_diff_density_rms 0.504
_refine_ls_abs_structure_details 'Flack H D (1983), Acta Cryst. A39, 876-881'
_refine_ls_abs_structure_Flack 0.25(12)
_refine_ls_extinction_coef 0.00076(14)
_refine_ls_extinction_expression Fc^*^=kFc[1+0.001xFc^2^\l^3^/sin(2\q)]^-1/4^
_refine_ls_extinction_method SHELXL
_refine_ls_goodness_of_fit_ref 1.075
_refine_ls_matrix_type full
_refine_ls_number_parameters 8
_refine_ls_number_reflns 230
_refine_ls_number_restraints 0
_refine_ls_restrained_S_all 1.075
_refine_ls_R_factor_all 0.0677
_refine_ls_R_factor_gt 0.0527
_refine_ls_shift/su_max 0.000
_refine_ls_shift/su_mean 0.000
_refine_ls_structure_factor_coef Fsqd
_refine_ls_weighting_details 'calc w=1/[\s^2^(Fo^2^)+(0.0374P)^2^+0.0000P] where P=(Fo^2^+2Fc^2^)/3'
_refine_ls_weighting_scheme calc
_refine_ls_wR_factor_gt 0.1072
_refine_ls_wR_factor_ref 0.1106
_reflns_number_gt 193
_reflns_number_total 230
_reflns_threshold_expression >2sigma(I)
_cod_data_source_file ic050603hsi20050419_104410.cif
_cod_data_source_block KBiPb
_cod_database_code 4309743

loop_
_symmetry_equiv_pos_as_xyz
'x, y, z'
'-x, -y, z'
'-x, y, -z'
'x, -y, -z'
'z, x, y'
'z, -x, -y'
'-z, -x, y'
'-z, x, -y'
'y, z, x'
'-y, z, -x'
'y, -z, -x'
'-y, -z, x'
'y, x, z'
'-y, -x, z'
'y, -x, -z'
'-y, x, -z'
'x, z, y'
'-x, z, -y'
'-x, -z, y'
'x, -z, -y'
'z, y, x'
'z, -y, -x'
'-z, y, -x'
'-z, -y, x'
'x, y+1/2, z+1/2'
'-x, -y+1/2, z+1/2'
'-x, y+1/2, -z+1/2'
'x, -y+1/2, -z+1/2'
'z, x+1/2, y+1/2'
'z, -x+1/2, -y+1/2'
'-z, -x+1/2, y+1/2'
'-z, x+1/2, -y+1/2'
'y, z+1/2, x+1/2'
'-y, z+1/2, -x+1/2'
'y, -z+1/2, -x+1/2'
'-y, -z+1/2, x+1/2'
'y, x+1/2, z+1/2'
'-y, -x+1/2, z+1/2'
'y, -x+1/2, -z+1/2'
'-y, x+1/2, -z+1/2'
'x, z+1/2, y+1/2'
'-x, z+1/2, -y+1/2'
'-x, -z+1/2, y+1/2'
'x, -z+1/2, -y+1/2'
'z, y+1/2, x+1/2'
'z, -y+1/2, -x+1/2'
'-z, y+1/2, -x+1/2'
'-z, -y+1/2, x+1/2'
'x+1/2, y, z+1/2'
'-x+1/2, -y, z+1/2'
'-x+1/2, y, -z+1/2'
'x+1/2, -y, -z+1/2'
'z+1/2, x, y+1/2'
'z+1/2, -x, -y+1/2'
'-z+1/2, -x, y+1/2'
'-z+1/2, x, -y+1/2'
'y+1/2, z, x+1/2'
'-y+1/2, z, -x+1/2'
'y+1/2, -z, -x+1/2'
'-y+1/2, -z, x+1/2'
'y+1/2, x, z+1/2'
'-y+1/2, -x, z+1/2'
'y+1/2, -x, -z+1/2'
'-y+1/2, x, -z+1/2'
'x+1/2, z, y+1/2'
'-x+1/2, z, -y+1/2'
'-x+1/2, -z, y+1/2'
'x+1/2, -z, -y+1/2'
'z+1/2, y, x+1/2'
'z+1/2, -y, -x+1/2'
'-z+1/2, y, -x+1/2'
'-z+1/2, -y, x+1/2'
'x+1/2, y+1/2, z'
'-x+1/2, -y+1/2, z'
'-x+1/2, y+1/2, -z'
'x+1/2, -y+1/2, -z'
'z+1/2, x+1/2, y'
'z+1/2, -x+1/2, -y'
'-z+1/2, -x+1/2, y'
'-z+1/2, x+1/2, -y'
'y+1/2, z+1/2, x'
'-y+1/2, z+1/2, -x'
'y+1/2, -z+1/2, -x'
'-y+1/2, -z+1/2, x'
'y+1/2, x+1/2, z'
'-y+1/2, -x+1/2, z'
'y+1/2, -x+1/2, -z'
'-y+1/2, x+1/2, -z'
'x+1/2, z+1/2, y'
'-x+1/2, z+1/2, -y'
'-x+1/2, -z+1/2, y'
'x+1/2, -z+1/2, -y'
'z+1/2, y+1/2, x'
'z+1/2, -y+1/2, -x'
'-z+1/2, y+1/2, -x'
'-z+1/2, -y+1/2, x'

loop_
_atom_site_label
_atom_site_type_symbol
_atom_site_fract_x
_atom_site_fract_y
_atom_site_fract_z
_atom_site_U_iso_or_equiv
_atom_site_adp_type
_atom_site_occupancy
_atom_site_symmetry_multiplicity
_atom_site_calc_flag
_atom_site_refinement_flags
_atom_site_disorder_assembly
_atom_site_disorder_group
K1 K 0.0000 0.0000 0.0000 0.031(3) Uani 1 24 d S . .
K2 K 0.2500 0.2500 0.2500 0.036(4) Uani 1 24 d S . .
Pb1 Pb 0.63321(7) 0.63321(7) 0.63321(7) 0.0246(5) Uani 0.50 6 d SP . .
Bi1 Bi 0.63321(7) 0.63321(7) 0.63321(7) 0.0246(5) Uani 0.50 6 d SP . .

loop_
_atom_site_aniso_label
_atom_site_aniso_U_11
_atom_site_aniso_U_22
_atom_site_aniso_U_33
_atom_site_aniso_U_23
_atom_site_aniso_U_13
_atom_site_aniso_U_12
K1 0.031(3) 0.031(3) 0.031(3) 0.000 0.000 0.000
K2 0.036(4) 0.036(4) 0.036(4) 0.000 0.000 0.000
Pb1 0.0246(5) 0.0246(5) 0.0246(5) -0.0049(4) -0.0049(4) -0.0049(4)
Bi1 0.0246(5) 0.0246(5) 0.0246(5) -0.0049(4) -0.0049(4) -0.0049(4)

loop_
_atom_type_symbol
_atom_type_description
_atom_type_scat_dispersion_real
_atom_type_scat_dispersion_imag
_atom_type_scat_source
K K 0.2009 0.2494 'International Tables Vol C Tables 4.2.6.8 and 6.1.1.4'
Pb Pb -3.3944 10.1111 'International Tables Vol C Tables 4.2.6.8 and 6.1.1.4'
Bi Bi -4.1077 10.2566 'International Tables Vol C Tables 4.2.6.8 and 6.1.1.4'

loop_
_geom_angle_atom_site_label_1
_geom_angle_atom_site_label_2
_geom_angle_atom_site_label_3
_geom_angle
_geom_angle_site_symmetry_1
_geom_angle_site_symmetry_3
_geom_angle_publ_flag
Bi1 K1 Bi1 47.22(3) 28_455 51_545 ?
Bi1 K1 Bi1 47.22(3) 28_455 74_554 ?
Bi1 K1 Bi1 47.22(3) 51_545 74_554 ?
Bi1 K1 Pb1 0.00(3) 28_455 28_455 ?
Bi1 K1 Pb1 47.22(3) 51_545 28_455 ?
Bi1 K1 Pb1 47.22(3) 74_554 28_455 ?
Bi1 K1 Pb1 47.22(3) 28_455 51_545 ?
Bi1 K1 Pb1 0.000(9) 51_545 51_545 ?
Bi1 K1 Pb1 47.22(3) 74_554 51_545 ?
Pb1 K1 Pb1 47.22(3) 28_455 51_545 ?
Bi1 K1 Pb1 47.22(3) 28_455 74_554 ?
Bi1 K1 Pb1 47.22(3) 51_545 74_554 ?
Bi1 K1 Pb1 0.000(9) 74_554 74_554 ?
Pb1 K1 Pb1 47.22(3) 28_455 74_554 ?
Pb1 K1 Pb1 47.22(3) 51_545 74_554 ?
Bi1 K1 Bi1 118.059(8) 28_455 76_456 ?
Bi1 K1 Bi1 95.991(7) 51_545 76_456 ?
Bi1 K1 Bi1 142.30(2) 74_554 76_456 ?
Pb1 K1 Bi1 118.059(8) 28_455 76_456 ?
Pb1 K1 Bi1 95.991(7) 51_545 76_456 ?
Pb1 K1 Bi1 142.30(2) 74_554 76_456 ?
Bi1 K1 Bi1 118.059(8) 28_455 52_465 ?
Bi1 K1 Bi1 142.30(2) 51_545 52_465 ?
Bi1 K1 Bi1 95.991(7) 74_554 52_465 ?
Pb1 K1 Bi1 118.059(8) 28_455 52_465 ?
Pb1 K1 Bi1 142.30(2) 51_545 52_465 ?
Pb1 K1 Bi1 95.991(7) 74_554 52_465 ?
Bi1 K1 Bi1 118.059(8) 76_456 52_465 ?
Bi1 K1 Pb1 142.30(2) 28_455 26_654 ?
Bi1 K1 Pb1 95.991(7) 51_545 26_654 ?
Bi1 K1 Pb1 118.059(8) 74_554 26_654 ?
Pb1 K1 Pb1 142.30(2) 28_455 26_654 ?
Pb1 K1 Pb1 95.991(7) 51_545 26_654 ?
Pb1 K1 Pb1 118.059(8) 74_554 26_654 ?
Bi1 K1 Pb1 47.22(3) 76_456 26_654 ?
Bi1 K1 Pb1 95.991(7) 52_465 26_654 ?
Bi1 K1 Pb1 95.991(7) 28_455 50_564 ?
Bi1 K1 Pb1 142.30(2) 51_545 50_564 ?
Bi1 K1 Pb1 118.059(8) 74_554 50_564 ?
Pb1 K1 Pb1 95.991(7) 28_455 50_564 ?
Pb1 K1 Pb1 142.30(2) 51_545 50_564 ?
Pb1 K1 Pb1 118.059(8) 74_554 50_564 ?
Bi1 K1 Pb1 95.991(7) 76_456 50_564 ?
Bi1 K1 Pb1 54.37(3) 52_465 50_564 ?
Pb1 K1 Pb1 118.059(8) 26_654 50_564 ?
Bi1 K1 Bi1 95.991(7) 28_455 75_546 ?
Bi1 K1 Bi1 118.059(8) 51_545 75_546 ?
Bi1 K1 Bi1 142.30(2) 74_554 75_546 ?
Pb1 K1 Bi1 95.991(7) 28_455 75_546 ?
Pb1 K1 Bi1 118.059(8) 51_545 75_546 ?
Pb1 K1 Bi1 142.30(2) 74_554 75_546 ?
Bi1 K1 Bi1 54.37(3) 76_456 75_546 ?
Bi1 K1 Bi1 95.991(7) 52_465 75_546 ?
Pb1 K1 Bi1 95.991(7) 26_654 75_546 ?
Pb1 K1 Bi1 47.22(3) 50_564 75_546 ?
Bi1 K1 Pb1 142.30(2) 28_455 27_645 ?
Bi1 K1 Pb1 118.059(8) 51_545 27_645 ?
Bi1 K1 Pb1 95.991(7) 74_554 27_645 ?
Pb1 K1 Pb1 142.30(2) 28_455 27_645 ?
Pb1 K1 Pb1 118.059(8) 51_545 27_645 ?
Pb1 K1 Pb1 95.991(7) 74_554 27_645 ?
Bi1 K1 Pb1 95.991(7) 76_456 27_645 ?
Bi1 K1 Pb1 47.22(3) 52_465 27_645 ?
Pb1 K1 Pb1 54.37(3) 26_654 27_645 ?
Pb1 K1 Pb1 95.991(7) 50_564 27_645 ?
Bi1 K1 Pb1 118.059(8) 75_546 27_645 ?
Bi1 K2 Bi1 53.68(3) 4_566 3_656 ?
Bi1 K2 Bi1 53.68(3) 4_566 2_665 ?
Bi1 K2 Bi1 53.68(3) 3_656 2_665 ?
Bi1 K2 Pb1 0.000(11) 4_566 4_566 ?
Bi1 K2 Pb1 53.68(3) 3_656 4_566 ?
Bi1 K2 Pb1 53.68(3) 2_665 4_566 ?
Bi1 K2 Pb1 53.68(3) 4_566 3_656 ?
Bi1 K2 Pb1 0.000(11) 3_656 3_656 ?
Bi1 K2 Pb1 53.68(3) 2_665 3_656 ?
Pb1 K2 Pb1 53.68(3) 4_566 3_656 ?
Bi1 K2 Pb1 53.68(3) 4_566 2_665 ?
Bi1 K2 Pb1 53.68(3) 3_656 2_665 ?
Bi1 K2 Pb1 0.000(8) 2_665 2_665 ?
Pb1 K2 Pb1 53.68(3) 4_566 2_665 ?
Pb1 K2 Pb1 53.68(3) 3_656 2_665 ?
Bi1 K2 Bi1 115.830(11) 4_566 76_456 ?
Bi1 K2 Bi1 147.50(2) 3_656 76_456 ?
Bi1 K2 Bi1 94.492(6) 2_665 76_456 ?
Pb1 K2 Bi1 115.830(11) 4_566 76_456 ?
Pb1 K2 Bi1 147.50(2) 3_656 76_456 ?
Pb1 K2 Bi1 94.492(6) 2_665 76_456 ?
Bi1 K2 Bi1 115.830(11) 4_566 52_465 ?
Bi1 K2 Bi1 94.492(6) 3_656 52_465 ?
Bi1 K2 Bi1 147.50(2) 2_665 52_465 ?
Pb1 K2 Bi1 115.830(11) 4_566 52_465 ?
Pb1 K2 Bi1 94.492(6) 3_656 52_465 ?
Pb1 K2 Bi1 147.50(2) 2_665 52_465 ?
Bi1 K2 Bi1 115.830(11) 76_456 52_465 ?
Bi1 K2 Bi1 147.50(2) 4_566 75_546 ?
Bi1 K2 Bi1 115.830(11) 3_656 75_546 ?
Bi1 K2 Bi1 94.492(6) 2_665 75_546 ?
Pb1 K2 Bi1 147.50(2) 4_566 75_546 ?
Pb1 K2 Bi1 115.830(11) 3_656 75_546 ?
Pb1 K2 Bi1 94.492(6) 2_665 75_546 ?
Bi1 K2 Bi1 53.68(3) 76_456 75_546 ?
Bi1 K2 Bi1 94.492(6) 52_465 75_546 ?
Bi1 K2 Pb1 94.492(6) 4_566 26_654 ?
Bi1 K2 Pb1 147.50(2) 3_656 26_654 ?
Bi1 K2 Pb1 115.830(11) 2_665 26_654 ?
Pb1 K2 Pb1 94.492(6) 4_566 26_654 ?
Pb1 K2 Pb1 147.50(2) 3_656 26_654 ?
Pb1 K2 Pb1 115.830(11) 2_665 26_654 ?
Bi1 K2 Pb1 46.63(3) 76_456 26_654 ?
Bi1 K2 Pb1 94.492(6) 52_465 26_654 ?
Bi1 K2 Pb1 94.492(6) 75_546 26_654 ?
Bi1 K2 Pb1 147.50(2) 4_566 50_564 ?
Bi1 K2 Pb1 94.492(6) 3_656 50_564 ?
Bi1 K2 Pb1 115.830(11) 2_665 50_564 ?
Pb1 K2 Pb1 147.50(2) 4_566 50_564 ?
Pb1 K2 Pb1 94.492(6) 3_656 50_564 ?
Pb1 K2 Pb1 115.830(11) 2_665 50_564 ?
Bi1 K2 Pb1 94.492(6) 76_456 50_564 ?
Bi1 K2 Pb1 53.68(3) 52_465 50_564 ?
Bi1 K2 Pb1 46.63(3) 75_546 50_564 ?
Pb1 K2 Pb1 115.830(11) 26_654 50_564 ?
Bi1 K2 Bi1 94.492(6) 4_566 27_645 ?
Bi1 K2 Bi1 115.830(11) 3_656 27_645 ?
Bi1 K2 Bi1 147.50(2) 2_665 27_645 ?
Pb1 K2 Bi1 94.492(6) 4_566 27_645 ?
Pb1 K2 Bi1 115.830(11) 3_656 27_645 ?
Pb1 K2 Bi1 147.50(2) 2_665 27_645 ?
Bi1 K2 Bi1 94.492(6) 76_456 27_645 ?
Bi1 K2 Bi1 46.63(3) 52_465 27_645 ?
Bi1 K2 Bi1 115.830(11) 75_546 27_645 ?
Pb1 K2 Bi1 53.68(3) 26_654 27_645 ?
Pb1 K2 Bi1 94.492(6) 50_564 27_645 ?
Bi1 Pb1 Bi1 60.0 28_566 51_656 ?
Bi1 Pb1 Bi1 60.0 28_566 74_665 ?
Bi1 Pb1 Bi1 60.0 51_656 74_665 ?
Bi1 Pb1 Pb1 0.00(4) 28_566 28_566 ?
Bi1 Pb1 Pb1 60.0 51_656 28_566 ?
Bi1 Pb1 Pb1 60.0 74_665 28_566 ?
Bi1 Pb1 Pb1 60.0 28_566 51_656 ?
Bi1 Pb1 Pb1 0.00(4) 51_656 51_656 ?
Bi1 Pb1 Pb1 60.0 74_665 51_656 ?
Pb1 Pb1 Pb1 60.0 28_566 51_656 ?
Bi1 Pb1 Pb1 60.0 28_566 74_665 ?
Bi1 Pb1 Pb1 60.0 51_656 74_665 ?
Bi1 Pb1 Pb1 0.00(4) 74_665 74_665 ?
Pb1 Pb1 Pb1 60.0 28_566 74_665 ?
Pb1 Pb1 Pb1 60.0 51_656 74_665 ?
Bi1 Pb1 Bi1 180.00(8) 28_566 4_566 ?
Bi1 Pb1 Bi1 120.0 51_656 4_566 ?
Bi1 Pb1 Bi1 120.0 74_665 4_566 ?
Pb1 Pb1 Bi1 180.00(8) 28_566 4_566 ?
Pb1 Pb1 Bi1 120.0 51_656 4_566 ?
Pb1 Pb1 Bi1 120.0 74_665 4_566 ?
Bi1 Pb1 Pb1 120.0 28_566 2_665 ?
Bi1 Pb1 Pb1 120.0 51_656 2_665 ?
Bi1 Pb1 Pb1 180.00(8) 74_665 2_665 ?
Pb1 Pb1 Pb1 120.0 28_566 2_665 ?
Pb1 Pb1 Pb1 120.0 51_656 2_665 ?
Pb1 Pb1 Pb1 180.00(8) 74_665 2_665 ?
Bi1 Pb1 Pb1 60.0 4_566 2_665 ?
Bi1 Pb1 Bi1 120.0 28_566 3_656 ?
Bi1 Pb1 Bi1 180.00(8) 51_656 3_656 ?
Bi1 Pb1 Bi1 120.0 74_665 3_656 ?
Pb1 Pb1 Bi1 120.0 28_566 3_656 ?
Pb1 Pb1 Bi1 180.00(8) 51_656 3_656 ?
Pb1 Pb1 Bi1 120.0 74_665 3_656 ?
Bi1 Pb1 Bi1 60.0 4_566 3_656 ?
Pb1 Pb1 Bi1 60.0 2_665 3_656 ?
Bi1 Pb1 Pb1 120.0 28_566 3_656 ?
Bi1 Pb1 Pb1 180.00(8) 51_656 3_656 ?
Bi1 Pb1 Pb1 120.0 74_665 3_656 ?
Pb1 Pb1 Pb1 120.0 28_566 3_656 ?
Pb1 Pb1 Pb1 180.00(8) 51_656 3_656 ?
Pb1 Pb1 Pb1 120.0 74_665 3_656 ?
Bi1 Pb1 Pb1 60.0 4_566 3_656 ?
Pb1 Pb1 Pb1 60.0 2_665 3_656 ?
Bi1 Pb1 Pb1 0.000(6) 3_656 3_656 ?
Bi1 Pb1 Bi1 120.0 28_566 2_665 ?
Bi1 Pb1 Bi1 120.0 51_656 2_665 ?
Bi1 Pb1 Bi1 180.00(8) 74_665 2_665 ?
Pb1 Pb1 Bi1 120.0 28_566 2_665 ?
Pb1 Pb1 Bi1 120.0 51_656 2_665 ?
Pb1 Pb1 Bi1 180.00(8) 74_665 2_665 ?
Bi1 Pb1 Bi1 60.0 4_566 2_665 ?
Pb1 Pb1 Bi1 0.000(6) 2_665 2_665 ?
Bi1 Pb1 Bi1 60.0 3_656 2_665 ?
Pb1 Pb1 Bi1 60.0 3_656 2_665 ?
Bi1 Pb1 Pb1 180.00(8) 28_566 4_566 ?
Bi1 Pb1 Pb1 120.0 51_656 4_566 ?
Bi1 Pb1 Pb1 120.0 74_665 4_566 ?
Pb1 Pb1 Pb1 180.00(8) 28_566 4_566 ?
Pb1 Pb1 Pb1 120.0 51_656 4_566 ?
Pb1 Pb1 Pb1 120.0 74_665 4_566 ?
Bi1 Pb1 Pb1 0.000(6) 4_566 4_566 ?
Pb1 Pb1 Pb1 60.0 2_665 4_566 ?
Bi1 Pb1 Pb1 60.0 3_656 4_566 ?
Pb1 Pb1 Pb1 60.0 3_656 4_566 ?
Bi1 Pb1 Pb1 60.0 2_665 4_566 ?

loop_
_geom_bond_atom_site_label_1
_geom_bond_atom_site_label_2
_geom_bond_distance
_geom_bond_site_symmetry_2
_geom_bond_publ_flag
K1 Bi1 3.9469(5) 28_455 ?
K1 Bi1 3.9469(5) 51_545 ?
K1 Bi1 3.9469(5) 74_554 ?
K1 Pb1 3.9469(5) 28_455 ?
K1 Pb1 3.9469(5) 51_545 ?
K1 Pb1 3.9469(5) 74_554 ?
K1 Bi1 3.9469(5) 76_456 ?
K1 Bi1 3.9469(5) 52_465 ?
K1 Pb1 3.9469(5) 26_654 ?
K1 Pb1 3.9469(5) 50_564 ?
K1 Bi1 3.9469(5) 75_546 ?
K1 Pb1 3.9469(5) 27_645 ?
K2 Bi1 3.9943(5) 4_566 ?
K2 Bi1 3.9943(5) 3_656 ?
K2 Bi1 3.9943(5) 2_665 ?
K2 Pb1 3.9943(5) 4_566 ?
K2 Pb1 3.9943(5) 3_656 ?
K2 Pb1 3.9943(5) 2_665 ?
K2 Bi1 3.9943(5) 76_456 ?
K2 Bi1 3.9943(5) 52_465 ?
K2 Bi1 3.9943(5) 75_546 ?
K2 Pb1 3.9943(5) 26_654 ?
K2 Pb1 3.9943(5) 50_564 ?
K2 Bi1 3.9943(5) 27_645 ?
Pb1 Bi1 3.1618(19) 28_566 ?
Pb1 Bi1 3.1618(19) 51_656 ?
Pb1 Bi1 3.1618(19) 74_665 ?
Pb1 Pb1 3.1618(19) 28_566 ?
Pb1 Pb1 3.1618(19) 51_656 ?
Pb1 Pb1 3.1618(19) 74_665 ?
Pb1 Bi1 3.6066(19) 4_566 ?
Pb1 Pb1 3.6066(19) 2_665 ?
Pb1 Bi1 3.6066(19) 3_656 ?
Pb1 Pb1 3.6066(19) 3_656 ?
Pb1 Bi1 3.6066(19) 2_665 ?
Pb1 Pb1 3.6066(19) 4_566 ?
